data_4033077
loop_
_publ_author_name
'S\;aczewski, Jaros\/law'
'Fedorowicz, Joanna'
'Gdaniec, Maria'
'Wi\'sniewska, Paulina'
'Sieniawska, Emilia'
'Dra\.zba, Zuzanna'
'Rzewnicka, Justyna'
'Balewski, \/Lukasz'

_publ_section_title
;
 The Elusive Paal-Knorr Intermediates in the Trofimov Synthesis of
 Pyrroles: Experimental and Theoretical Studies.
;
_journal_issue 18
_journal_name_full 'The Journal of organic chemistry'
_journal_page_first 9737
_journal_page_last 9743
_journal_paper_doi 10.1021/acs.joc.7b01851
_journal_volume 82
_journal_year 2017
_chemical_absolute_configuration ad
_chemical_formula_moiety 'C14 H16 N2 O4'
_chemical_formula_sum 'C14 H16 N2 O4'
_chemical_formula_weight 276.29
_chemical_name_systematic
;
(E)-Ethyl 3-(4,6-dimethyl-3-
oxoisoxazolo[3,4-b]pyridin-1(3H)-yl)but-2-enoate (2b)
;
_space_group_crystal_system monoclinic
_space_group_IT_number 4
_space_group_name_Hall 'P 2yb'
_space_group_name_H-M_alt 'P 1 21 1'
_symmetry_space_group_name_Hall 'P 2yb'
_symmetry_space_group_name_H-M 'P 1 21 1'
_atom_sites_solution_hydrogens geom
_audit_creation_date 2017-07-21
_audit_creation_method
;
Olex2 1.2
(compiled 2017.03.28 svn.r3405 for OlexSys, GUI svn.r5337)
;
_cell_angle_alpha 90
_cell_angle_beta 92.115(2)
_cell_angle_gamma 90
_cell_formula_units_Z 2
_cell_length_a 4.07910(10)
_cell_length_b 8.7997(2)
_cell_length_c 19.3763(4)
_cell_measurement_reflns_used 3910
_cell_measurement_temperature 297.40(14)
_cell_measurement_theta_max 75.2510
_cell_measurement_theta_min 4.5590
_cell_volume 695.04(3)
_computing_cell_refinement 'CrysAlisPro 1.171.38.43 (Rigaku OD, 2015)'
_computing_data_collection 'CrysAlisPro 1.171.38.43 (Rigaku OD, 2015)'
_computing_data_reduction 'CrysAlisPro 1.171.38.43 (Rigaku OD, 2015)'
_computing_molecular_graphics 'Olex2 (Dolomanov et al., 2009)'
_computing_publication_material 'Olex2 (Dolomanov et al., 2009)'
_computing_structure_refinement 'ShelXL (Sheldrick, 2015)'
_computing_structure_solution 'SHELXT 2014/5 (Sheldrick, 2014)'
_diffrn_ambient_environment air
_diffrn_ambient_temperature 297.40(14)
_diffrn_detector 'CCD plate'
_diffrn_detector_area_resol_mean 10.5357
_diffrn_detector_type Atlas
_diffrn_measured_fraction_theta_full 0.999
_diffrn_measured_fraction_theta_max 0.967
_diffrn_measurement_details
;
List of Runs (angles in degrees, time in seconds):

  # Type    Start    End  Width  t~exp~   \w     \q     \k     \f   Frames
--------------------------------------------------------------------------
  1  \w   -115.00 -11.00   1.00    2.39    --  -40.96 -57.00-150.00  104
  2  \w      2.00  98.00   1.00    2.39    --   40.96-125.00-180.00   96
  3  \w     15.00 117.00   1.00    2.39    --   40.96  37.00 -60.00  102
  4  \w     33.00  69.00   1.00    9.54    --  111.05 -30.00   0.00   36
  5  \w     33.00  69.00   1.00    9.54    --  111.05 -30.00  30.00   36
  6  \w     37.00 141.00   1.00    9.54    --  111.05 -61.00  60.00  104
  7  \w     33.00  69.00   1.00    9.54    --  111.05 -30.00 -30.00   36
  8  \w     33.00 116.00   1.00    9.54    --  111.05-111.00 -60.00   83
  9  \w     50.00 158.00   1.00    9.54    --  111.05  15.00 -90.00  108
 10  \w     27.00 109.00   1.00    9.54    --  111.05 -94.00   0.00   82
 11  \w     27.00 109.00   1.00    9.54    --  111.05 -94.00 -30.00   82
 12  \w    -67.00  35.00   1.00    2.39    --  -40.96  37.00   0.00  102
 13  \w   -120.00  -7.00   1.00    2.39    --  -40.96 -77.00  90.00  113
 14  \w     15.00 117.00   1.00    2.39    --   40.96  37.00  30.00  102
 15  \w     81.00 158.00   1.00    9.54    --  111.05  61.00 -60.00   77
 16  \w     83.00 158.00   1.00    9.54    --  111.05  45.00 120.00   75
 17  \w     36.00  63.00   1.00    9.54    --  111.05 -45.00-180.00   27
 18  \w     50.00 158.00   1.00    9.54    --  111.05  15.00  60.00  108
;
_diffrn_measurement_device 'four-circle diffractometer'
_diffrn_measurement_device_type 'SuperNova, Single source at offset, Atlas'
_diffrn_measurement_method '\w scans'
_diffrn_orient_matrix_type 'CrysAlisPro convention (1999,Acta A55,543-557)'
_diffrn_orient_matrix_UB_11 0.0128796000
_diffrn_orient_matrix_UB_12 0.1733764000
_diffrn_orient_matrix_UB_13 0.0107716000
_diffrn_orient_matrix_UB_21 -0.0610268000
_diffrn_orient_matrix_UB_22 0.0241672000
_diffrn_orient_matrix_UB_23 -0.0781659000
_diffrn_orient_matrix_UB_31 -0.3727429000
_diffrn_orient_matrix_UB_32 0.0020261000
_diffrn_orient_matrix_UB_33 0.0102222000
_diffrn_radiation_monochromator mirror
_diffrn_radiation_probe x-ray
_diffrn_radiation_type CuK\a
_diffrn_radiation_wavelength 1.54184
_diffrn_reflns_av_R_equivalents 0.0224
_diffrn_reflns_av_unetI/netI 0.0253
_diffrn_reflns_Laue_measured_fraction_full 0.999
_diffrn_reflns_Laue_measured_fraction_max 0.967
_diffrn_reflns_limit_h_max 3
_diffrn_reflns_limit_h_min -4
_diffrn_reflns_limit_k_max 10
_diffrn_reflns_limit_k_min -10
_diffrn_reflns_limit_l_max 23
_diffrn_reflns_limit_l_min -24
_diffrn_reflns_number 5642
_diffrn_reflns_point_group_measured_fraction_full 0.951
_diffrn_reflns_point_group_measured_fraction_max 0.900
_diffrn_reflns_theta_full 67.684
_diffrn_reflns_theta_max 75.625
_diffrn_reflns_theta_min 2.282
_diffrn_source 'micro-focus sealed X-ray tube'
_diffrn_source_type 'SuperNova (Cu) X-ray Source'
_exptl_absorpt_coefficient_mu 0.815
_exptl_absorpt_correction_T_max 1.00000
_exptl_absorpt_correction_T_min 0.76197
_exptl_absorpt_correction_type multi-scan
_exptl_absorpt_process_details
;
CrysAlisPro 1.171.38.43 (Rigaku Oxford Diffraction, 2015)
Empirical absorption correction using spherical harmonics,
 implemented in SCALE3 ABSPACK scaling algorithm.
;
_exptl_crystal_colour clear
_exptl_crystal_colour_lustre clear
_exptl_crystal_density_diffrn 1.320
_exptl_crystal_description needle
_exptl_crystal_F_000 292
_exptl_crystal_size_max 1.0
_exptl_crystal_size_mid 0.25
_exptl_crystal_size_min 0.05
_refine_diff_density_max 0.092
_refine_diff_density_min -0.132
_refine_diff_density_rms 0.028
_refine_ls_abs_structure_details
;
 Flack x determined using 1009 quotients [(I+)-(I-)]/[(I+)+(I-)]
 (Parsons, Flack and Wagner, Acta Cryst. B69 (2013) 249-259).
;
_refine_ls_abs_structure_Flack -0.12(11)
_refine_ls_extinction_method none
_refine_ls_goodness_of_fit_ref 1.059
_refine_ls_hydrogen_treatment constr
_refine_ls_matrix_type full
_refine_ls_number_parameters 187
_refine_ls_number_reflns 2585
_refine_ls_number_restraints 1
_refine_ls_restrained_S_all 1.059
_refine_ls_R_factor_all 0.0327
_refine_ls_R_factor_gt 0.0315
_refine_ls_shift/su_max 0.000
_refine_ls_shift/su_mean 0.000
_refine_ls_structure_factor_coef Fsqd
_refine_ls_weighting_details 'w=1/[\s^2^(Fo^2^)+(0.0488P)^2^+0.0138P] where P=(Fo^2^+2Fc^2^)/3'
_refine_ls_weighting_scheme calc
_refine_ls_wR_factor_gt 0.0819
_refine_ls_wR_factor_ref 0.0834
_reflns_Friedel_coverage 0.741
_reflns_Friedel_fraction_full 0.896
_reflns_Friedel_fraction_max 0.823
_reflns_number_gt 2483
_reflns_number_total 2585
_reflns_threshold_expression 'I > 2\s(I)'
_cod_data_source_file jo7b01851_si_002.cif
_cod_data_source_block 2b
_cod_database_code 4033077
_shelx_shelxl_version_number 2016/6
_chemical_oxdiff_usercomment '293, COLOURLESS'
_shelx_space_group_comment
;
The symmetry employed for this shelxl refinement is uniquely defined
by the following loop, which should always be used as a source of
symmetry information in preference to the above space-group names.
They are only intended as comments.
;
_reflns_odcompleteness_completeness 99.93
_reflns_odcompleteness_iscentric 1
_reflns_odcompleteness_theta 68.13
_olex2_refinement_description
;
1. Fixed Uiso
 At 1.2 times of:
  All C(H) groups, All C(H,H) groups, All C(H,H,H,H,H,H) groups
 At 1.5 times of:
  All C(H,H,H) groups
2. Others
 Sof(H12D)=Sof(H12E)=Sof(H12F)=1-FVAR(1)
 Sof(H12A)=Sof(H12B)=Sof(H12C)=FVAR(1)
 Sof(H11D)=Sof(H11E)=Sof(H11F)=1-FVAR(2)
 Sof(H11A)=Sof(H11B)=Sof(H11C)=FVAR(2)
3.a Secondary CH2 refined with riding coordinates:
 C18(H18A,H18B)
3.b Aromatic/amide H refined with riding coordinates:
 C5(H5), C14(H14)
3.c Disordered Me refined as rotating group:
 C11(H11A,H11B,H11C,H11D,H11E,H11F), C12(H12A,H12B,H12C,H12D,H12E,H12F)
3.d Idealised Me refined as rotating group:
 C19(H19A,H19B,H19C), C20(H20A,H20B,H20C)
;
_olex2_submission_original_sample_id jf112
_olex2_submission_special_instructions 'No special instructions were received'
_oxdiff_exptl_absorpt_empirical_details
;
Empirical correction (ABSPACK) includes:
- Absorption correction using spherical harmonics
- Frame scaling
;
_oxdiff_exptl_absorpt_empirical_full_max 1.487
_oxdiff_exptl_absorpt_empirical_full_min 0.499

loop_
_space_group_symop_operation_xyz
'x, y, z'
'-x, y+1/2, -z'

loop_
_atom_site_label
_atom_site_type_symbol
_atom_site_fract_x
_atom_site_fract_y
_atom_site_fract_z
_atom_site_U_iso_or_equiv
_atom_site_adp_type
_atom_site_occupancy
_atom_site_site_symmetry_order
_atom_site_calc_flag
_atom_site_refinement_flags_posn
_atom_site_refinement_flags_occupancy
N1 N 0.3896(5) 0.47652(19) 0.73402(9) 0.0568(4) Uani 1 1 d . .
O2 O 0.3768(4) 0.60785(16) 0.69177(7) 0.0614(4) Uani 1 1 d . .
C3 C 0.5410(6) 0.5776(3) 0.63131(10) 0.0571(5) Uani 1 1 d . .
C4 C 0.8273(5) 0.3299(3) 0.59240(10) 0.0576(5) Uani 1 1 d . .
C5 C 0.8929(6) 0.1857(3) 0.61724(12) 0.0651(6) Uani 1 1 d . .
H5 H 1.005856 0.117924 0.590007 0.078 Uiso 1 1 calc R .
C6 C 0.7946(6) 0.1388(3) 0.68209(12) 0.0610(5) Uani 1 1 d . .
N7 N 0.6250(4) 0.2274(2) 0.72490(9) 0.0555(4) Uani 1 1 d . .
C8 C 0.5631(5) 0.3664(2) 0.70016(10) 0.0493(4) Uani 1 1 d . .
C9 C 0.6560(5) 0.4231(2) 0.63704(10) 0.0512(4) Uani 1 1 d . .
O10 O 0.5571(5) 0.6755(2) 0.58838(9) 0.0754(5) Uani 1 1 d . .
C11 C 0.9282(7) 0.3844(3) 0.52306(12) 0.0719(6) Uani 1 1 d . .
H11A H 1.161983 0.397231 0.523615 0.086 Uiso 0.30(3) 1 calc GR P
H11B H 0.823511 0.479807 0.512672 0.086 Uiso 0.30(3) 1 calc GR P
H11C H 0.863727 0.311047 0.488482 0.086 Uiso 0.30(3) 1 calc GR P
H11D H 0.737497 0.394826 0.492897 0.086 Uiso 0.70(3) 1 calc GR P
H11E H 1.075970 0.312250 0.503841 0.086 Uiso 0.70(3) 1 calc GR P
H11F H 1.035754 0.481010 0.528030 0.086 Uiso 0.70(3) 1 calc GR P
C12 C 0.8759(8) -0.0173(3) 0.70861(16) 0.0822(7) Uani 1 1 d . .
H12A H 0.809362 -0.091414 0.674539 0.099 Uiso 0.47(3) 1 calc GR P
H12B H 0.762423 -0.035430 0.750345 0.099 Uiso 0.47(3) 1 calc GR P
H12C H 1.108143 -0.024992 0.717909 0.099 Uiso 0.47(3) 1 calc GR P
H12D H 0.977257 -0.009810 0.753990 0.099 Uiso 0.53(3) 1 calc GR P
H12E H 1.024196 -0.065794 0.678184 0.099 Uiso 0.53(3) 1 calc GR P
H12F H 0.678476 -0.076232 0.710620 0.099 Uiso 0.53(3) 1 calc GR P
C13 C 0.2525(5) 0.4926(2) 0.79822(9) 0.0484(4) Uani 1 1 d . .
C14 C 0.1076(5) 0.6247(2) 0.81346(10) 0.0542(5) Uani 1 1 d . .
H14 H 0.103902 0.700510 0.780017 0.065 Uiso 1 1 calc R .
C15 C -0.0454(5) 0.6579(2) 0.87907(10) 0.0541(4) Uani 1 1 d . .
O16 O -0.0883(5) 0.5745(2) 0.92690(9) 0.0756(5) Uani 1 1 d . .
O17 O -0.1401(4) 0.80433(18) 0.87873(8) 0.0612(4) Uani 1 1 d . .
C18 C -0.2928(6) 0.8597(3) 0.94060(12) 0.0637(5) Uani 1 1 d . .
H18A H -0.135037 0.860390 0.979300 0.076 Uiso 1 1 calc R .
H18B H -0.475074 0.794798 0.952102 0.076 Uiso 1 1 calc R .
C19 C -0.4106(7) 1.0166(3) 0.92540(15) 0.0769(7) Uani 1 1 d . .
H19A H -0.561985 1.014691 0.886289 0.115 Uiso 1 1 calc GR .
H19B H -0.227234 1.080266 0.915338 0.115 Uiso 1 1 calc GR .
H19C H -0.518451 1.056178 0.964774 0.115 Uiso 1 1 calc GR .
C20 C 0.2839(6) 0.3556(2) 0.84378(11) 0.0604(5) Uani 1 1 d . .
H20A H 0.180343 0.270285 0.821102 0.091 Uiso 1 1 calc GR .
H20B H 0.179611 0.375146 0.886503 0.091 Uiso 1 1 calc GR .
H20C H 0.511817 0.333535 0.852968 0.091 Uiso 1 1 calc GR .

loop_
_atom_site_aniso_label
_atom_site_aniso_U_11
_atom_site_aniso_U_22
_atom_site_aniso_U_33
_atom_site_aniso_U_23
_atom_site_aniso_U_13
_atom_site_aniso_U_12
N1 0.0817(11) 0.0392(8) 0.0503(8) 0.0074(6) 0.0106(8) 0.0099(8)
O2 0.0873(10) 0.0423(8) 0.0552(7) 0.0101(6) 0.0125(7) 0.0108(7)
C3 0.0705(12) 0.0509(11) 0.0501(10) 0.0050(8) 0.0035(8) -0.0026(9)
C4 0.0613(11) 0.0598(12) 0.0518(10) -0.0094(9) 0.0040(8) -0.0088(9)
C5 0.0726(13) 0.0575(12) 0.0656(12) -0.0158(9) 0.0089(10) 0.0050(10)
C6 0.0696(12) 0.0443(10) 0.0692(12) -0.0080(8) 0.0043(10) 0.0034(9)
N7 0.0670(9) 0.0407(8) 0.0589(9) 0.0008(7) 0.0052(7) 0.0055(8)
C8 0.0576(10) 0.0404(9) 0.0499(9) -0.0028(7) 0.0015(7) -0.0001(8)
C9 0.0579(10) 0.0465(10) 0.0492(9) -0.0019(7) 0.0007(7) -0.0033(8)
O10 0.1023(12) 0.0626(10) 0.0622(9) 0.0184(7) 0.0143(8) 0.0034(9)
C11 0.0792(14) 0.0827(17) 0.0546(12) -0.0075(11) 0.0129(10) -0.0066(13)
C12 0.1046(19) 0.0485(13) 0.0947(18) -0.0010(12) 0.0180(15) 0.0180(13)
C13 0.0565(10) 0.0425(9) 0.0463(9) 0.0008(7) 0.0016(7) 0.0006(8)
C14 0.0695(12) 0.0439(10) 0.0496(10) 0.0035(7) 0.0056(8) 0.0068(9)
C15 0.0641(11) 0.0463(10) 0.0521(10) 0.0011(8) 0.0040(8) 0.0046(9)
O16 0.1077(13) 0.0568(9) 0.0640(9) 0.0127(7) 0.0263(8) 0.0182(9)
O17 0.0823(10) 0.0449(7) 0.0573(8) -0.0010(6) 0.0151(7) 0.0096(7)
C18 0.0770(14) 0.0580(12) 0.0570(11) -0.0055(9) 0.0152(10) 0.0075(11)
C19 0.0926(17) 0.0564(13) 0.0831(16) -0.0070(12) 0.0225(13) 0.0161(13)
C20 0.0794(14) 0.0455(10) 0.0569(11) 0.0089(8) 0.0101(9) 0.0101(9)

loop_
_atom_type_symbol
_atom_type_description
_atom_type_scat_dispersion_real
_atom_type_scat_dispersion_imag
_atom_type_scat_source
C C 0.0181 0.0091 'International Tables Vol C Tables 4.2.6.8 and 6.1.1.4'
H H 0.0000 0.0000 'International Tables Vol C Tables 4.2.6.8 and 6.1.1.4'
N N 0.0311 0.0180 'International Tables Vol C Tables 4.2.6.8 and 6.1.1.4'
O O 0.0492 0.0322 'International Tables Vol C Tables 4.2.6.8 and 6.1.1.4'

loop_
_geom_angle_atom_site_label_1
_geom_angle_atom_site_label_2
_geom_angle_atom_site_label_3
_geom_angle
C8 N1 O2 107.87(15)
C8 N1 C13 136.66(16)
C13 N1 O2 115.27(15)
C3 O2 N1 108.73(15)
O2 C3 C9 106.25(17)
O10 C3 O2 119.0(2)
O10 C3 C9 134.7(2)
C5 C4 C9 114.8(2)
C5 C4 C11 123.4(2)
C9 C4 C11 121.8(2)
C4 C5 H5 119.1
C4 C5 C6 121.9(2)
C6 C5 H5 119.1
C5 C6 C12 120.8(2)
N7 C6 C5 123.6(2)
N7 C6 C12 115.6(2)
C8 N7 C6 113.82(18)
N1 C8 C9 109.14(18)
N7 C8 N1 124.50(18)
N7 C8 C9 126.36(19)
C4 C9 C3 132.4(2)
C8 C9 C3 108.00(18)
C8 C9 C4 119.6(2)
C4 C11 H11A 109.5
C4 C11 H11B 109.5
C4 C11 H11C 109.5
C4 C11 H11D 109.5
C4 C11 H11E 109.5
C4 C11 H11F 109.5
H11A C11 H11B 109.5
H11A C11 H11C 109.5
H11A C11 H11D 141.1
H11A C11 H11E 56.3
H11A C11 H11F 56.3
H11B C11 H11C 109.5
H11B C11 H11D 56.3
H11B C11 H11E 141.1
H11B C11 H11F 56.3
H11C C11 H11D 56.3
H11C C11 H11E 56.3
H11C C11 H11F 141.1
H11D C11 H11E 109.5
H11D C11 H11F 109.5
H11E C11 H11F 109.5
C6 C12 H12A 109.5
C6 C12 H12B 109.5
C6 C12 H12C 109.5
C6 C12 H12D 109.5
C6 C12 H12E 109.5
C6 C12 H12F 109.5
H12A C12 H12B 109.5
H12A C12 H12C 109.5
H12A C12 H12D 141.1
H12A C12 H12E 56.3
H12A C12 H12F 56.3
H12B C12 H12C 109.5
H12B C12 H12D 56.3
H12B C12 H12E 141.1
H12B C12 H12F 56.3
H12C C12 H12D 56.3
H12C C12 H12E 56.3
H12C C12 H12F 141.1
H12D C12 H12E 109.5
H12D C12 H12F 109.5
H12E C12 H12F 109.5
N1 C13 C20 114.67(17)
C14 C13 N1 118.71(17)
C14 C13 C20 126.62(18)
C13 C14 H14 117.7
C13 C14 C15 124.67(18)
C15 C14 H14 117.7
O16 C15 C14 128.8(2)
O16 C15 O17 122.7(2)
O17 C15 C14 108.58(17)
C15 O17 C18 116.64(17)
O17 C18 H18A 110.3
O17 C18 H18B 110.3
O17 C18 C19 107.01(19)
H18A C18 H18B 108.6
C19 C18 H18A 110.3
C19 C18 H18B 110.3
C18 C19 H19A 109.5
C18 C19 H19B 109.5
C18 C19 H19C 109.5
H19A C19 H19B 109.5
H19A C19 H19C 109.5
H19B C19 H19C 109.5
C13 C20 H20A 109.5
C13 C20 H20B 109.5
C13 C20 H20C 109.5
H20A C20 H20B 109.5
H20A C20 H20C 109.5
H20B C20 H20C 109.5

loop_
_geom_bond_atom_site_label_1
_geom_bond_atom_site_label_2
_geom_bond_distance
N1 O2 1.416(2)
N1 C8 1.380(3)
N1 C13 1.390(2)
O2 C3 1.396(3)
C3 C9 1.441(3)
C3 O10 1.201(3)
C4 C5 1.379(4)
C4 C9 1.398(3)
C4 C11 1.499(3)
C5 H5 0.9300
C5 C6 1.396(3)
C6 N7 1.348(3)
C6 C12 1.499(3)
N7 C8 1.334(3)
C8 C9 1.387(3)
C11 H11A 0.9600
C11 H11B 0.9600
C11 H11C 0.9600
C11 H11D 0.9600
C11 H11E 0.9600
C11 H11F 0.9600
C12 H12A 0.9600
C12 H12B 0.9600
C12 H12C 0.9600
C12 H12D 0.9600
C12 H12E 0.9600
C12 H12F 0.9600
C13 C14 1.342(3)
C13 C20 1.497(3)
C14 H14 0.9300
C14 C15 1.466(3)
C15 O16 1.200(3)
C15 O17 1.345(3)
O17 C18 1.455(2)
C18 H18A 0.9700
C18 H18B 0.9700
C18 C19 1.488(3)
C19 H19A 0.9600
C19 H19B 0.9600
C19 H19C 0.9600
C20 H20A 0.9600
C20 H20B 0.9600
C20 H20C 0.9600

loop_
_geom_torsion_atom_site_label_1
_geom_torsion_atom_site_label_2
_geom_torsion_atom_site_label_3
_geom_torsion_atom_site_label_4
_geom_torsion
N1 O2 C3 C9 0.2(2)
N1 O2 C3 O10 179.9(2)
N1 C8 C9 C3 1.2(2)
N1 C8 C9 C4 -178.12(17)
N1 C13 C14 C15 -179.69(19)
O2 N1 C8 N7 179.75(18)
O2 N1 C8 C9 -1.1(2)
O2 N1 C13 C14 3.4(3)
O2 N1 C13 C20 -176.86(19)
O2 C3 C9 C4 178.3(2)
O2 C3 C9 C8 -0.8(2)
C4 C5 C6 N7 1.2(4)
C4 C5 C6 C12 -178.5(2)
C5 C4 C9 C3 -180.0(2)
C5 C4 C9 C8 -0.9(3)
C5 C6 N7 C8 -1.1(3)
C6 N7 C8 N1 179.00(19)
C6 N7 C8 C9 -0.1(3)
N7 C8 C9 C3 -179.7(2)
N7 C8 C9 C4 1.1(3)
C8 N1 O2 C3 0.5(2)
C8 N1 C13 C14 177.4(2)
C8 N1 C13 C20 -2.8(3)
C9 C4 C5 C6 -0.1(3)
O10 C3 C9 C4 -1.3(4)
O10 C3 C9 C8 179.6(3)
C11 C4 C5 C6 -179.9(2)
C11 C4 C9 C3 -0.2(4)
C11 C4 C9 C8 178.9(2)
C12 C6 N7 C8 178.7(2)
C13 N1 O2 C3 176.27(17)
C13 N1 C8 N7 5.4(4)
C13 N1 C8 C9 -175.4(2)
C13 C14 C15 O16 -5.6(4)
C13 C14 C15 O17 174.7(2)
C14 C15 O17 C18 -178.86(18)
C15 O17 C18 C19 -173.6(2)
O16 C15 O17 C18 1.5(3)
C20 C13 C14 C15 0.6(4)
